data_1565228
loop_
_publ_author_name
'Li, Peng-Fei'
'Ai, Yong'
'Zeng, Yu-Ling'
'Liu, Jun-Chao'
'Xu, Zhe-Kun'
'Wang, Zhong-Xia'

_publ_section_title
;
 Highest-Tc single-component homochiral organic ferroelectrics
;
_journal_issue 3
_journal_name_full 'Chemical Science'
_journal_page_first 657
_journal_page_last 664
_journal_paper_doi 10.1039/D1SC04322F
_journal_volume 13
_journal_year 2022
_chemical_absolute_configuration R
_chemical_formula_moiety 'C10 H15 N O2 S'
_chemical_formula_sum 'C10 H15 N O2 S'
_chemical_formula_weight 213.29
_chemical_name_systematic R-CSAI
_space_group_crystal_system monoclinic
_space_group_IT_number 4
_space_group_name_Hall 'P 2yb'
_space_group_name_H-M_alt 'P 1 21 1'
_atom_sites_solution_hydrogens geom
_audit_creation_method SHELXL-2014/7
_audit_update_record
;
2021-06-01 deposited with the CCDC.	2021-11-15 downloaded from the CCDC.
;
_cell_angle_alpha 90
_cell_angle_beta 95.1100(10)
_cell_angle_gamma 90
_cell_formula_units_Z 2
_cell_length_a 7.74800(10)
_cell_length_b 7.63120(10)
_cell_length_c 8.99860(10)
_cell_measurement_reflns_used 2943
_cell_measurement_temperature 173(2)
_cell_measurement_theta_max 75.7070
_cell_measurement_theta_min 5.7360
_cell_volume 529.941(11)
_computing_structure_refinement 'SHELXL-2014/7 (Sheldrick, 2014)'
_diffrn_ambient_temperature 173(2)
_diffrn_measured_fraction_theta_full 0.982
_diffrn_measured_fraction_theta_max 0.939
_diffrn_measurement_device_type 'XtaLAB Synergy R, DW system, HyPix'
_diffrn_radiation_type CuK\a
_diffrn_radiation_wavelength 1.54178
_diffrn_reflns_av_R_equivalents 0.0185
_diffrn_reflns_av_unetI/netI 0.0174
_diffrn_reflns_Laue_measured_fraction_full 0.982
_diffrn_reflns_Laue_measured_fraction_max 0.939
_diffrn_reflns_limit_h_max 9
_diffrn_reflns_limit_h_min -9
_diffrn_reflns_limit_k_max 3
_diffrn_reflns_limit_k_min -9
_diffrn_reflns_limit_l_max 11
_diffrn_reflns_limit_l_min -11
_diffrn_reflns_number 3064
_diffrn_reflns_point_group_measured_fraction_full 0.696
_diffrn_reflns_point_group_measured_fraction_max 0.655
_diffrn_reflns_theta_full 67.679
_diffrn_reflns_theta_max 75.338
_diffrn_reflns_theta_min 5.733
_exptl_absorpt_coefficient_mu 2.513
_exptl_absorpt_correction_type multi-scan
_exptl_absorpt_process_details multi-scan
_exptl_crystal_colour colorless
_exptl_crystal_density_diffrn 1.337
_exptl_crystal_description block
_exptl_crystal_F_000 228
_exptl_transmission_factor_max 1.00000
_exptl_transmission_factor_min 0.58408
_refine_diff_density_max 0.317
_refine_diff_density_min -0.306
_refine_diff_density_rms 0.042
_refine_ls_abs_structure_details
;
 Flack x determined using 323 quotients [(I+)-(I-)]/[(I+)+(I-)]
 (Parsons, Flack and Wagner, Acta Cryst. B69 (2013) 249-259).
;
_refine_ls_abs_structure_Flack 0.020(16)
_refine_ls_extinction_coef 0.044(7)
_refine_ls_extinction_expression Fc^*^=kFc[1+0.001xFc^2^\l^3^/sin(2\q)]^-1/4^
_refine_ls_extinction_method 'SHELXL-2014/7 (Sheldrick 2014'
_refine_ls_goodness_of_fit_ref 1.029
_refine_ls_hydrogen_treatment constr
_refine_ls_matrix_type full
_refine_ls_number_parameters 130
_refine_ls_number_reflns 1444
_refine_ls_number_restraints 1
_refine_ls_restrained_S_all 1.029
_refine_ls_R_factor_all 0.0296
_refine_ls_R_factor_gt 0.0295
_refine_ls_shift/su_max 0.000
_refine_ls_shift/su_mean 0.000
_refine_ls_structure_factor_coef Fsqd
_refine_ls_weighting_details 'w=1/[\s^2^(Fo^2^)+(0.0614P)^2^+0.0890P] where P=(Fo^2^+2Fc^2^)/3'
_refine_ls_weighting_scheme calc
_refine_ls_wR_factor_gt 0.0809
_refine_ls_wR_factor_ref 0.0810
_reflns_Friedel_coverage 0.294
_reflns_Friedel_fraction_full 0.361
_reflns_Friedel_fraction_max 0.323
_reflns_number_gt 1437
_reflns_number_total 1444
_reflns_threshold_expression 'I > 2\s(I)'
_cod_data_source_file d1sc04322f2.cif
_cod_data_source_block 1_CCDC2
_cod_depositor_comments 'Adding full bibliography for 1565226--1565230.cif.'
_cod_original_sg_symbol_H-M 'P 21'
_cod_database_code 1565228
_shelx_shelxl_version_number 2014/7
_shelx_space_group_comment
;
The symmetry employed for this shelxl refinement is uniquely defined
by the following loop, which should always be used as a source of
symmetry information in preference to the above space-group names.
They are only intended as comments.
;

loop_
_space_group_symop_operation_xyz
'x, y, z'
'-x, y+1/2, -z'

loop_
_atom_site_label
_atom_site_type_symbol
_atom_site_fract_x
_atom_site_fract_y
_atom_site_fract_z
_atom_site_U_iso_or_equiv
_atom_site_adp_type
_atom_site_occupancy
_atom_site_site_symmetry_order
_atom_site_calc_flag
_atom_site_refinement_flags_posn
_atom_site_refinement_flags_adp
_atom_site_refinement_flags_occupancy
_atom_site_disorder_assembly
_atom_site_disorder_group
S1 S 0.28928(6) 0.06645(9) 0.39978(5) 0.0259(2) Uani 1 1 d . . . . .
O1 O 0.3186(3) -0.0935(3) 0.3216(2) 0.0352(5) Uani 1 1 d . . . . .
O2 O 0.3062(3) 0.2282(3) 0.3205(2) 0.0389(5) Uani 1 1 d . . . . .
C1 C 0.4135(2) 0.0734(4) 0.5794(2) 0.0268(5) Uani 1 1 d . . . . .
H1A H 0.4687 -0.0384 0.6032 0.032 Uiso 1 1 calc R U . . .
H1B H 0.5015 0.1641 0.5821 0.032 Uiso 1 1 calc R U . . .
N1 N 0.0896(2) 0.0566(4) 0.4589(2) 0.0305(4) Uani 1 1 d . . . . .
C4 C -0.0293(3) 0.0729(5) 0.7110(2) 0.0349(5) Uani 1 1 d . . . . .
H4A H -0.0884 -0.0392 0.7090 0.042 Uiso 1 1 calc R U . . .
H4B H -0.1139 0.1662 0.6941 0.042 Uiso 1 1 calc R U . . .
C3 C 0.1046(2) 0.0792(4) 0.6004(2) 0.0258(5) Uani 1 1 d . . . . .
C5 C 0.0862(3) 0.0997(4) 0.8579(3) 0.0370(7) Uani 1 1 d . . . . .
H5 H 0.0343 0.0589 0.9471 0.044 Uiso 1 1 calc R U . . .
C2 C 0.2779(3) 0.1147(3) 0.6851(2) 0.0250(5) Uani 1 1 d . . . . .
C10 C 0.4079(4) 0.0349(5) 0.9499(3) 0.0439(8) Uani 1 1 d . . . . .
H10A H 0.3826 -0.0235 1.0400 0.066 Uiso 1 1 calc R U . . .
H10B H 0.4216 0.1581 0.9688 0.066 Uiso 1 1 calc R U . . .
H10C H 0.5130 -0.0116 0.9168 0.066 Uiso 1 1 calc R U . . .
C6 C 0.1372(4) 0.2946(4) 0.8619(3) 0.0376(7) Uani 1 1 d . . . . .
H6A H 0.1927 0.3272 0.9589 0.045 Uiso 1 1 calc R U . . .
H6B H 0.0370 0.3690 0.8385 0.045 Uiso 1 1 calc R U . . .
C7 C 0.2653(3) 0.3071(4) 0.7400(3) 0.0311(6) Uani 1 1 d . . . . .
H7A H 0.3774 0.3500 0.7811 0.037 Uiso 1 1 calc R U . . .
H7B H 0.2209 0.3837 0.6595 0.037 Uiso 1 1 calc R U . . .
C9 C 0.2374(4) -0.1914(4) 0.7997(4) 0.0428(7) Uani 1 1 d . . . . .
H9A H 0.3461 -0.2397 0.7762 0.064 Uiso 1 1 calc R U . . .
H9B H 0.1517 -0.2099 0.7174 0.064 Uiso 1 1 calc R U . . .
H9C H 0.2013 -0.2478 0.8871 0.064 Uiso 1 1 calc R U . . .
C8 C 0.2585(3) 0.0054(4) 0.8290(3) 0.0314(6) Uani 1 1 d . . . . .

loop_
_atom_site_aniso_label
_atom_site_aniso_U_11
_atom_site_aniso_U_22
_atom_site_aniso_U_33
_atom_site_aniso_U_23
_atom_site_aniso_U_13
_atom_site_aniso_U_12
S1 0.0279(3) 0.0264(3) 0.0233(3) -0.0005(3) 0.00178(17) 0.0019(3)
O1 0.0411(11) 0.0330(12) 0.0313(10) -0.0089(9) 0.0029(8) 0.0039(9)
O2 0.0472(11) 0.0349(13) 0.0347(10) 0.0081(9) 0.0038(9) 0.0034(10)
C1 0.0231(8) 0.0301(12) 0.0269(9) -0.0006(13) 0.0006(7) 0.0000(13)
N1 0.0242(8) 0.0358(11) 0.0306(9) -0.0014(12) -0.0018(6) 0.0008(11)
C4 0.0280(9) 0.0383(14) 0.0396(11) -0.0035(15) 0.0104(8) -0.0037(14)
C3 0.0237(8) 0.0233(12) 0.0303(10) -0.0004(12) 0.0023(7) 0.0016(11)
C5 0.0383(11) 0.044(2) 0.0300(11) -0.0005(12) 0.0115(9) 0.0003(12)
C2 0.0242(9) 0.0268(14) 0.0238(10) -0.0016(9) 0.0004(8) 0.0001(9)
C10 0.0496(13) 0.052(2) 0.0283(11) 0.0034(14) -0.0050(10) 0.0055(15)
C6 0.0402(13) 0.0409(18) 0.0322(12) -0.0097(13) 0.0056(11) 0.0044(12)
C7 0.0315(12) 0.0264(14) 0.0353(13) -0.0027(12) 0.0019(10) 0.0000(10)
C9 0.0526(17) 0.0289(15) 0.0474(16) 0.0094(14) 0.0067(14) -0.0017(13)
C8 0.0377(12) 0.0323(14) 0.0245(11) 0.0024(10) 0.0046(9) -0.0005(11)

loop_
_atom_type_symbol
_atom_type_description
_atom_type_scat_dispersion_real
_atom_type_scat_dispersion_imag
_atom_type_scat_source
C C 0.0181 0.0091 'International Tables Vol C Tables 4.2.6.8 and 6.1.1.4'
H H 0.0000 0.0000 'International Tables Vol C Tables 4.2.6.8 and 6.1.1.4'
N N 0.0311 0.0180 'International Tables Vol C Tables 4.2.6.8 and 6.1.1.4'
O O 0.0492 0.0322 'International Tables Vol C Tables 4.2.6.8 and 6.1.1.4'
S S 0.3331 0.5567 'International Tables Vol C Tables 4.2.6.8 and 6.1.1.4'

loop_
_geom_angle_atom_site_label_1
_geom_angle_atom_site_label_2
_geom_angle_atom_site_label_3
_geom_angle
_geom_angle_site_symmetry_1
_geom_angle_site_symmetry_3
_geom_angle_publ_flag
O1 S1 O2 117.45(10) . . ?
O1 S1 N1 107.88(13) . . ?
O2 S1 N1 108.82(14) . . ?
O1 S1 C1 111.60(13) . . ?
O2 S1 C1 110.71(14) . . ?
N1 S1 C1 98.63(9) . . ?
C2 C1 S1 102.96(13) . . ?
C3 N1 S1 107.71(14) . . ?
C3 C4 C5 100.44(16) . . ?
N1 C3 C4 130.41(18) . . ?
N1 C3 C2 121.68(17) . . ?
C4 C3 C2 107.89(17) . . ?
C6 C5 C4 106.0(2) . . ?
C6 C5 C8 103.2(2) . . ?
C4 C5 C8 103.7(2) . . ?
C3 C2 C1 106.35(17) . . ?
C3 C2 C7 104.58(19) . . ?
C1 C2 C7 117.6(2) . . ?
C3 C2 C8 100.19(18) . . ?
C1 C2 C8 122.4(2) . . ?
C7 C2 C8 103.17(18) . . ?
C5 C6 C7 102.8(2) . . ?
C6 C7 C2 103.3(2) . . ?
C9 C8 C10 109.1(2) . . ?
C9 C8 C2 113.5(2) . . ?
C10 C8 C2 112.9(2) . . ?
C9 C8 C5 113.7(2) . . ?
C10 C8 C5 114.7(2) . . ?
C2 C8 C5 92.25(19) . . ?

loop_
_geom_bond_atom_site_label_1
_geom_bond_atom_site_label_2
_geom_bond_distance
_geom_bond_site_symmetry_2
_geom_bond_publ_flag
S1 O1 1.437(2) . ?
S1 O2 1.438(2) . ?
S1 N1 1.6818(17) . ?
S1 C1 1.807(2) . ?
C1 C2 1.513(3) . ?
N1 C3 1.280(3) . ?
C4 C3 1.501(3) . ?
C4 C5 1.543(3) . ?
C3 C2 1.508(3) . ?
C5 C6 1.539(4) . ?
C5 C8 1.558(4) . ?
C2 C7 1.555(3) . ?
C2 C8 1.558(3) . ?
C10 C8 1.533(3) . ?
C6 C7 1.546(3) . ?
C9 C8 1.531(4) . ?
